data_7028051
loop_
_publ_author_name
'Jel\'inek, Tom\'a\<s'
'Cisa\<rov\'a, Ivana'
'\<St\'ibr, Bohumil'
'Kennedy, John D.'
'Thornton-Pett, Mark'

_publ_section_title
;
 Macropolyhedral boron-containing cluster chemistry. The
 [S2B18H19]&#x2212; anion, and the reversible dismantling and regeneration
 of an apical boron cluster site with cluster connectivity six
;
_journal_issue 18
_journal_name_full 'Journal of the Chemical Society, Dalton Transactions'
_journal_page_first 2965
_journal_paper_doi 10.1039/a805791e
_journal_year 1998
_chemical_formula_sum 'C36 H49 B18 N P2 S2'
_chemical_formula_weight 816.40
_space_group_IT_number 2
_symmetry_cell_setting triclinic
_symmetry_space_group_name_Hall '-P 1'
_symmetry_space_group_name_H-M 'P -1'
_atom_sites_solution_hydrogens geom
_atom_sites_solution_primary direct
_atom_sites_solution_secondary difmap
_audit_creation_date 96-06-28
_audit_creation_method 'STADI4, X-RED'
_cell_angle_alpha 70.977(6)
_cell_angle_beta 88.202(6)
_cell_angle_gamma 80.321(6)
_cell_formula_units_Z 2
_cell_length_a 10.9228(8)
_cell_length_b 14.2190(12)
_cell_length_c 15.3204(10)
_cell_measurement_reflns_used 70
_cell_measurement_temperature 200(2)
_cell_measurement_theta_max 39.4
_cell_measurement_theta_min 30.1
_cell_volume 2216.8(3)
_computing_cell_refinement 'STADI4 (STOE, 1996)'
_computing_data_collection 'STADI4 (STOE, 1996)'
_computing_data_reduction 'X-RED  (STOE, 1996)'
_computing_molecular_graphics 'ORTEX (McArdle, 1995)'
_computing_publication_material 'local program'
_computing_structure_refinement 'SHELXL-93 (Sheldrick, 1993)'
_computing_structure_solution 'SHELXS-86 (Sheldrick, 1990)'
_diffrn_ambient_temperature 200(2)
_diffrn_measurement_device 'STOE STADI4 4-circle-diffractometer'
_diffrn_measurement_method
;
 Variable 2theta:omega scans, ratio = 1.00
 Min and max omega scan width = 1.45, 1.70
;
_diffrn_radiation_collimation '0.8 mm'
_diffrn_radiation_detector 'NaI(Tl) scintillation counter'
_diffrn_radiation_monochromator graphite
_diffrn_radiation_polarisn_norm 90
_diffrn_radiation_source 'fine-focus sealed tube'
_diffrn_radiation_type CuK\a
_diffrn_radiation_wavelength 1.54184
_diffrn_reflns_av_R_equivalents 0.0000
_diffrn_reflns_av_sigmaI/netI 0.0248
_diffrn_reflns_limit_h_max 12
_diffrn_reflns_limit_h_min -12
_diffrn_reflns_limit_k_max 15
_diffrn_reflns_limit_k_min -14
_diffrn_reflns_limit_l_max 17
_diffrn_reflns_limit_l_min 0
_diffrn_reflns_number 5851
_diffrn_reflns_theta_max 60.00
_diffrn_reflns_theta_min 3.05
_diffrn_standards_decay_% 6.5
_diffrn_standards_interval_time 60
_diffrn_standards_number 3
_exptl_absorpt_coefficient_mu 1.975
_exptl_absorpt_correction_T_max 0.6678
_exptl_absorpt_correction_T_min 0.4427
_exptl_absorpt_correction_type empirical
_exptl_absorpt_process_details
;
    Psi Scan Reflections used    Mu * R = 0.28  

    H   K   L   2Theta   Chi   Imin/Imax
    0  -2  -1    12.8    87.4    0.675
    0   2   1    12.8   -87.4    0.669
    0  -4  -2    25.7    87.4    0.674
    0   4   2    25.7   -87.4    0.705
    0   7   2    45.4   -80.5    0.742
    0  -7  -2    45.4    80.5    0.630
    0   8   5    54.1   -80.9    0.772
    0  -8  -5    54.1    80.9    0.674
    1  10   4    65.8   -81.1    0.756
   -1 -10  -4    65.8    81.1    0.496
;
_exptl_crystal_colour colourless
_exptl_crystal_density_diffrn 1.223
_exptl_crystal_description prism
_exptl_crystal_F_000 848
_exptl_crystal_size_max 0.380
_exptl_crystal_size_mid 0.297
_exptl_crystal_size_min 0.190
_refine_diff_density_max 0.261
_refine_diff_density_min -0.282
_refine_diff_density_rms 0.045
_refine_ls_extinction_method none
_refine_ls_goodness_of_fit_ref 1.055
_refine_ls_hydrogen_treatment mixed
_refine_ls_matrix_type full
_refine_ls_number_parameters 617
_refine_ls_number_reflns 5851
_refine_ls_number_restraints 0
_refine_ls_restrained_S_all 1.055
_refine_ls_R_factor_all 0.0544
_refine_ls_R_factor_gt 0.0446
_refine_ls_shift/su_max 0.211
_refine_ls_shift/su_mean 0.001
_refine_ls_structure_factor_coef Fsqd
_refine_ls_weighting_details 'calc w=1/[\s^2^(Fo^2^)+(0.0681P)^2^+1.3332P] where P=(Fo^2^+2Fc^2^)/3'
_refine_ls_weighting_scheme calc
_refine_ls_wR_factor_gt 0.1171
_refine_ls_wR_factor_ref 0.1232
_reflns_number_gt 4941
_reflns_number_total 5851
_reflns_threshold_expression >2sigma(I)
_cod_data_source_file e805791sup1.cif
_cod_data_source_block TJ2
_cod_original_sg_symbol_H-M P-1
_cod_database_code 7028051
_audit_contact_author 'J. Richter'

loop_
_symmetry_equiv_pos_as_xyz
'x, y, z'
'-x, -y, -z'

loop_
_atom_site_label
_atom_site_type_symbol
_atom_site_fract_x
_atom_site_fract_y
_atom_site_fract_z
_atom_site_U_iso_or_equiv
_atom_site_adp_type
_atom_site_occupancy
_atom_site_symmetry_multiplicity
_atom_site_calc_flag
_atom_site_refinement_flags
P1 P -0.02143(6) 0.80172(4) 0.72984(4) 0.02542(17) Uani 1 1 d .
C111 C 0.0553(2) 0.90954(18) 0.70608(18) 0.0280(5) Uani 1 1 d .
C112 C 0.1334(3) 0.9215(2) 0.77087(19) 0.0360(6) Uani 1 1 d .
H112 H 0.1545 0.8689 0.8278 0.043 Uiso 1 1 calc R
C113 C 0.1796(3) 1.0111(2) 0.7511(2) 0.0426(7) Uani 1 1 d .
H113 H 0.2314 1.0202 0.7953 0.051 Uiso 1 1 calc R
C114 C 0.1511(3) 1.0872(2) 0.6677(2) 0.0382(6) Uani 1 1 d .
H114 H 0.1838 1.1480 0.6547 0.046 Uiso 1 1 calc R
C115 C 0.0749(2) 1.07490(19) 0.60299(19) 0.0323(6) Uani 1 1 d .
H115 H 0.0558 1.1269 0.5455 0.039 Uiso 1 1 calc R
C116 C 0.0271(2) 0.98678(19) 0.62254(17) 0.0299(6) Uani 1 1 d .
H116 H -0.0258 0.9787 0.5784 0.036 Uiso 1 1 calc R
C121 C 0.0493(2) 0.70834(18) 0.83265(17) 0.0288(6) Uani 1 1 d .
C122 C 0.1659(3) 0.6524(2) 0.8311(2) 0.0418(7) Uani 1 1 d .
H122 H 0.2070 0.6617 0.7741 0.050 Uiso 1 1 calc R
C123 C 0.2231(3) 0.5838(2) 0.9106(2) 0.0449(7) Uani 1 1 d .
H123 H 0.3028 0.5460 0.9082 0.054 Uiso 1 1 calc R
C124 C 0.0507(5) 0.6258(5) 0.9951(3) 0.126(3) Uani 1 1 d .
H124 H 0.0112 0.6176 1.0526 0.151 Uiso 1 1 calc R
C125 C 0.1651(4) 0.5705(3) 0.9924(2) 0.0699(11) Uani 1 1 d .
H125 H 0.2038 0.5229 1.0474 0.084 Uiso 1 1 calc R
C126 C -0.0078(4) 0.6931(3) 0.9155(2) 0.0826(15) Uani 1 1 d .
H126 H -0.0885 0.7293 0.9182 0.099 Uiso 1 1 calc R
C131 C 0.0122(2) 0.75132(18) 0.63632(17) 0.0265(5) Uani 1 1 d .
C132 C 0.1240(2) 0.75961(19) 0.58897(18) 0.0318(6) Uani 1 1 d .
H132 H 0.1827 0.7941 0.6047 0.038 Uiso 1 1 calc R
C133 C 0.1485(3) 0.7174(2) 0.51929(19) 0.0369(6) Uani 1 1 d .
H133 H 0.2246 0.7222 0.4876 0.044 Uiso 1 1 calc R
C134 C 0.0621(3) 0.6680(2) 0.4957(2) 0.0392(7) Uani 1 1 d .
H134 H 0.0786 0.6401 0.4471 0.047 Uiso 1 1 calc R
C135 C -0.0477(3) 0.6591(2) 0.5424(2) 0.0396(7) Uani 1 1 d .
H135 H -0.1062 0.6246 0.5263 0.048 Uiso 1 1 calc R
C136 C -0.0728(3) 0.7004(2) 0.61294(19) 0.0341(6) Uani 1 1 d .
H136 H -0.1483 0.6939 0.6452 0.041 Uiso 1 1 calc R
N1 N -0.16734(19) 0.82762(15) 0.73874(15) 0.0304(5) Uani 1 1 d .
P2 P -0.26584(6) 0.91844(5) 0.74899(4) 0.02644(17) Uani 1 1 d .
C211 C -0.2089(2) 0.99421(19) 0.80769(18) 0.0283(5) Uani 1 1 d .
C212 C -0.2012(2) 0.9587(2) 0.90420(19) 0.0360(6) Uani 1 1 d .
H212 H -0.2291 0.8974 0.9373 0.043 Uiso 1 1 calc R
C213 C -0.1528(3) 1.0129(2) 0.9518(2) 0.0442(7) Uani 1 1 d .
H213 H -0.1483 0.9889 1.0174 0.053 Uiso 1 1 calc R
C214 C -0.1114(3) 1.1018(2) 0.9036(2) 0.0464(7) Uani 1 1 d .
H214 H -0.0792 1.1392 0.9362 0.056 Uiso 1 1 calc R
C215 C -0.1167(3) 1.1366(2) 0.8083(2) 0.0411(7) Uani 1 1 d .
H215 H -0.0859 1.1967 0.7755 0.049 Uiso 1 1 calc R
C216 C -0.1671(2) 1.08379(19) 0.7599(2) 0.0338(6) Uani 1 1 d .
H216 H -0.1729 1.1090 0.6944 0.041 Uiso 1 1 calc R
C221 C -0.3906(2) 0.86640(19) 0.81710(18) 0.0302(6) Uani 1 1 d .
C222 C -0.4764(2) 0.9246(2) 0.8563(2) 0.0364(6) Uani 1 1 d .
H222 H -0.4714 0.9936 0.8453 0.044 Uiso 1 1 calc R
C223 C -0.5688(3) 0.8816(2) 0.9113(2) 0.0421(7) Uani 1 1 d .
H223 H -0.6266 0.9210 0.9385 0.050 Uiso 1 1 calc R
C224 C -0.5770(3) 0.7816(2) 0.9268(2) 0.0474(8) Uani 1 1 d .
H224 H -0.6404 0.7524 0.9646 0.057 Uiso 1 1 calc R
C225 C -0.4937(3) 0.7243(3) 0.8875(2) 0.0532(8) Uani 1 1 d .
H225 H -0.5004 0.6558 0.8978 0.064 Uiso 1 1 calc R
C226 C -0.3998(3) 0.7659(2) 0.8330(2) 0.0426(7) Uani 1 1 d .
H226 H -0.3419 0.7257 0.8067 0.051 Uiso 1 1 calc R
C231 C -0.3296(2) 1.00157(18) 0.63826(18) 0.0290(5) Uani 1 1 d .
C232 C -0.4126(3) 1.0902(2) 0.6314(2) 0.0393(6) Uani 1 1 d .
H232 H -0.4347 1.1074 0.6854 0.047 Uiso 1 1 calc R
C233 C -0.4629(3) 1.1531(2) 0.5463(2) 0.0448(7) Uani 1 1 d .
H233 H -0.5192 1.2131 0.5422 0.054 Uiso 1 1 calc R
C234 C -0.4314(3) 1.1287(2) 0.4676(2) 0.0419(7) Uani 1 1 d .
H234 H -0.4653 1.1723 0.4093 0.050 Uiso 1 1 calc R
C235 C -0.3507(3) 1.0408(2) 0.4734(2) 0.0426(7) Uani 1 1 d .
H235 H -0.3298 1.0239 0.4191 0.051 Uiso 1 1 calc R
C236 C -0.2999(2) 0.9771(2) 0.55859(19) 0.0353(6) Uani 1 1 d .
H236 H -0.2447 0.9166 0.5623 0.042 Uiso 1 1 calc R
B1 B 0.4029(3) 0.3432(2) 0.6950(2) 0.0296(6) Uani 1 1 d .
H1 H 0.425(2) 0.3449(19) 0.6205(19) 0.031(7) Uiso 1 1 d .
B2 B 0.2375(3) 0.3312(2) 0.7161(2) 0.0357(7) Uani 1 1 d .
H2 H 0.168(3) 0.333(2) 0.659(2) 0.053(9) Uiso 1 1 d .
B3 B 0.3520(3) 0.2238(2) 0.7645(2) 0.0331(7) Uani 1 1 d .
H3 H 0.354(3) 0.161(2) 0.735(2) 0.042(8) Uiso 1 1 d .
B4 B 0.4984(3) 0.2413(2) 0.7989(2) 0.0300(6) Uani 1 1 d .
H4 H 0.575(3) 0.178(2) 0.797(2) 0.038(8) Uiso 1 1 d .
H410 H 0.484(3) 0.241(2) 0.877(2) 0.035(7) Uiso 1 1 d .
B5 B 0.5428(3) 0.3588(2) 0.7528(2) 0.0279(6) Uani 1 1 d .
B6 B 0.4332(3) 0.4641(2) 0.7086(2) 0.0301(6) Uani 1 1 d .
B7 B 0.2787(3) 0.4503(2) 0.7067(2) 0.0334(7) Uani 1 1 d .
H7 H 0.220(3) 0.510(2) 0.652(2) 0.045(8) Uiso 1 1 d .
H78 H 0.263(3) 0.460(3) 0.789(3) 0.068(11) Uiso 1 1 d .
B8 B 0.1858(3) 0.3865(3) 0.8014(2) 0.0384(7) Uani 1 1 d .
H8 H 0.087(3) 0.422(2) 0.803(2) 0.050(9) Uiso 1 1 d .
B9 B 0.2195(3) 0.2463(3) 0.8255(2) 0.0398(8) Uani 1 1 d .
H9 H 0.151(3) 0.197(2) 0.841(2) 0.041(8) Uiso 1 1 d .
B10 B 0.3785(3) 0.2039(2) 0.8826(2) 0.0353(7) Uani 1 1 d .
H10 H 0.395(3) 0.126(2) 0.934(2) 0.040(8) Uiso 1 1 d .
S11 S 0.25962(7) 0.29920(6) 0.92148(5) 0.0421(2) Uani 1 1 d .
B1' B 0.6425(3) 0.5259(2) 0.7702(2) 0.0361(7) Uani 1 1 d .
H1' H 0.688(3) 0.562(2) 0.816(2) 0.046(8) Uiso 1 1 d .
B2' B 0.6761(3) 0.3934(2) 0.7957(2) 0.0353(7) Uani 1 1 d .
H2' H 0.739(3) 0.340(2) 0.851(2) 0.038(7) Uiso 1 1 d .
B3' B 0.5233(3) 0.4523(2) 0.8073(2) 0.0310(6) Uani 1 1 d .
H3' H 0.487(3) 0.436(2) 0.880(2) 0.043(8) Uiso 1 1 d .
B4' B 0.4910(3) 0.5707(2) 0.7197(2) 0.0353(7) Uani 1 1 d .
H4' H 0.430(3) 0.639(2) 0.7261(19) 0.036(7) Uiso 1 1 d .
B5' B 0.6290(3) 0.5881(2) 0.6491(2) 0.0387(7) Uani 1 1 d .
H5' H 0.654(3) 0.665(2) 0.617(2) 0.057(9) Uiso 1 1 d .
B6' B 0.7430(3) 0.4802(2) 0.6948(3) 0.0403(8) Uani 1 1 d .
H6' H 0.840(3) 0.481(2) 0.693(2) 0.049(9) Uiso 1 1 d .
S9' S 0.48675(14) 0.55998(11) 0.59878(11) 0.0330(7) Uani 0.335(4) 1 d P
H91' H 0.544(7) 0.481(5) 0.588(5) 0.10(2) Uiso 0.665(4) 1 d P
H9' H 0.441(5) 0.606(5) 0.559(4) 0.053(16) Uiso 0.665(4) 1 d P
B9' B 0.48675(14) 0.55998(11) 0.59878(11) 0.0330(7) Uani 0.66 1 d P
B10' B 0.6536(3) 0.4964(2) 0.5896(2) 0.0365(7) Uani 1 1 d .
H10' H 0.697(3) 0.507(2) 0.525(2) 0.048(8) Uiso 1 1 d .
H101 H 0.607(5) 0.399(4) 0.610(4) 0.000(13) Uiso 0.335(4) 1 d P
B11' B 0.69186(8) 0.36206(7) 0.68019(7) 0.0363(2) Uani 0.335(4) 1 d P
H11' H 0.780(7) 0.293(6) 0.674(5) 0.03(2) Uiso 0.335(4) 1 d P
S11' S 0.69186(8) 0.36206(7) 0.68019(7) 0.0363(2) Uani 0.66 1 d P

loop_
_atom_site_aniso_label
_atom_site_aniso_U_11
_atom_site_aniso_U_22
_atom_site_aniso_U_33
_atom_site_aniso_U_23
_atom_site_aniso_U_13
_atom_site_aniso_U_12
P1 0.0251(3) 0.0260(3) 0.0271(3) -0.0104(3) 0.0058(2) -0.0069(3)
C111 0.0271(13) 0.0286(13) 0.0318(14) -0.0129(11) 0.0055(10) -0.0086(10)
C112 0.0397(15) 0.0330(15) 0.0346(14) -0.0086(12) -0.0068(12) -0.0076(12)
C113 0.0474(17) 0.0385(16) 0.0479(18) -0.0171(14) -0.0077(14) -0.0156(13)
C114 0.0390(15) 0.0321(14) 0.0457(16) -0.0125(13) 0.0004(13) -0.0125(12)
C115 0.0319(14) 0.0319(14) 0.0321(14) -0.0084(11) 0.0028(11) -0.0069(11)
C116 0.0315(13) 0.0327(14) 0.0285(13) -0.0125(11) 0.0036(11) -0.0089(11)
C121 0.0319(13) 0.0275(13) 0.0273(13) -0.0100(11) 0.0038(11) -0.0042(11)
C122 0.0388(16) 0.0437(16) 0.0378(16) -0.0116(13) 0.0050(13) 0.0030(13)
C123 0.0406(16) 0.0431(17) 0.0464(18) -0.0145(14) -0.0051(13) 0.0061(13)
C124 0.095(4) 0.173(5) 0.037(2) 0.017(3) 0.026(2) 0.064(4)
C125 0.070(2) 0.079(3) 0.0350(18) 0.0018(17) -0.0046(17) 0.018(2)
C126 0.058(2) 0.105(3) 0.0372(19) 0.0123(19) 0.0202(17) 0.040(2)
C131 0.0289(13) 0.0247(13) 0.0264(13) -0.0081(10) 0.0054(10) -0.0071(10)
C132 0.0280(13) 0.0369(14) 0.0321(14) -0.0122(12) 0.0048(11) -0.0085(11)
C133 0.0337(14) 0.0412(16) 0.0348(15) -0.0138(13) 0.0101(12) -0.0024(12)
C134 0.0498(17) 0.0354(15) 0.0358(15) -0.0176(12) 0.0082(13) -0.0060(13)
C135 0.0501(17) 0.0372(15) 0.0395(16) -0.0174(13) 0.0075(13) -0.0198(13)
C136 0.0366(14) 0.0360(14) 0.0362(15) -0.0159(12) 0.0105(12) -0.0170(12)
N1 0.0254(11) 0.0291(11) 0.0405(13) -0.0161(10) 0.0076(9) -0.0069(9)
P2 0.0248(3) 0.0264(3) 0.0300(3) -0.0115(3) 0.0055(3) -0.0060(3)
C211 0.0237(12) 0.0290(13) 0.0344(14) -0.0143(11) 0.0044(10) -0.0033(10)
C212 0.0349(14) 0.0398(15) 0.0350(15) -0.0141(12) 0.0052(11) -0.0085(12)
C213 0.0418(16) 0.0569(19) 0.0391(16) -0.0239(15) -0.0020(13) -0.0053(14)
C214 0.0418(16) 0.0447(17) 0.061(2) -0.0308(16) -0.0085(14) -0.0017(13)
C215 0.0329(15) 0.0308(15) 0.061(2) -0.0167(14) -0.0046(13) -0.0048(12)
C216 0.0302(14) 0.0308(14) 0.0407(15) -0.0127(12) 0.0020(11) -0.0043(11)
C221 0.0252(13) 0.0337(14) 0.0339(14) -0.0125(11) 0.0052(11) -0.0086(11)
C222 0.0284(14) 0.0404(15) 0.0414(16) -0.0152(13) 0.0066(12) -0.0059(12)
C223 0.0282(14) 0.0578(19) 0.0414(16) -0.0186(14) 0.0087(12) -0.0069(13)
C224 0.0381(16) 0.067(2) 0.0413(17) -0.0167(15) 0.0124(13) -0.0251(15)
C225 0.059(2) 0.0503(19) 0.060(2) -0.0228(16) 0.0219(17) -0.0313(16)
C226 0.0468(17) 0.0373(16) 0.0518(18) -0.0216(14) 0.0182(14) -0.0179(13)
C231 0.0274(13) 0.0297(13) 0.0306(14) -0.0097(11) 0.0024(10) -0.0074(10)
C232 0.0436(16) 0.0362(15) 0.0391(16) -0.0157(13) 0.0007(12) -0.0026(12)
C233 0.0479(17) 0.0339(15) 0.0502(18) -0.0128(14) -0.0029(14) -0.0013(13)
C234 0.0402(16) 0.0453(17) 0.0341(15) -0.0029(13) -0.0022(12) -0.0102(13)
C235 0.0411(16) 0.0534(18) 0.0358(16) -0.0170(14) 0.0077(13) -0.0105(14)
C236 0.0314(14) 0.0417(15) 0.0346(15) -0.0148(12) 0.0044(11) -0.0069(12)
B1 0.0304(15) 0.0311(16) 0.0290(15) -0.0104(12) 0.0025(12) -0.0093(12)
B2 0.0313(16) 0.0393(18) 0.0387(18) -0.0127(14) 0.0031(13) -0.0126(13)
B3 0.0357(16) 0.0316(16) 0.0370(17) -0.0141(14) 0.0024(13) -0.0136(13)
B4 0.0343(16) 0.0261(15) 0.0323(16) -0.0113(12) 0.0044(13) -0.0093(13)
B5 0.0287(14) 0.0278(15) 0.0305(15) -0.0125(12) 0.0040(12) -0.0080(12)
B6 0.0295(15) 0.0297(15) 0.0322(16) -0.0110(13) 0.0060(12) -0.0071(12)
B7 0.0298(16) 0.0338(16) 0.0363(17) -0.0106(14) 0.0048(13) -0.0069(13)
B8 0.0318(17) 0.0405(18) 0.0429(19) -0.0130(15) 0.0095(14) -0.0088(14)
B9 0.0351(17) 0.0421(18) 0.0430(19) -0.0109(15) 0.0067(14) -0.0159(15)
B10 0.0349(16) 0.0340(17) 0.0370(17) -0.0083(14) 0.0066(13) -0.0131(13)
S11 0.0427(4) 0.0488(4) 0.0345(4) -0.0129(3) 0.0135(3) -0.0105(3)
B1' 0.0367(17) 0.0293(16) 0.0435(18) -0.0108(14) -0.0042(14) -0.0095(13)
B2' 0.0332(16) 0.0300(16) 0.0430(18) -0.0109(14) 0.0003(14) -0.0083(13)
B3' 0.0339(16) 0.0286(15) 0.0344(16) -0.0153(13) 0.0043(13) -0.0065(12)
B4' 0.0340(16) 0.0284(16) 0.0447(18) -0.0126(14) 0.0004(14) -0.0073(13)
B5' 0.0340(16) 0.0324(17) 0.0475(19) -0.0072(15) 0.0004(14) -0.0107(14)
B6' 0.0280(16) 0.0356(17) 0.055(2) -0.0098(15) 0.0035(14) -0.0089(13)
S9' 0.0329(9) 0.0295(10) 0.0364(10) -0.0081(7) 0.0055(6) -0.0107(7)
B9' 0.0329(9) 0.0295(10) 0.0364(10) -0.0081(7) 0.0055(6) -0.0107(7)
B10' 0.0321(16) 0.0397(18) 0.0351(17) -0.0077(14) 0.0090(13) -0.0099(13)
B11' 0.0336(5) 0.0370(5) 0.0396(5) -0.0133(4) 0.0083(4) -0.0095(4)
S11' 0.0336(5) 0.0370(5) 0.0396(5) -0.0133(4) 0.0083(4) -0.0095(4)

loop_
_atom_type_symbol
_atom_type_description
_atom_type_scat_dispersion_real
_atom_type_scat_dispersion_imag
_atom_type_scat_source
C C 0.0181 0.0091 'International Tables Vol C Tables 4.2.6.8 and 6.1.1.4'
H H 0.0000 0.0000 'International Tables Vol C Tables 4.2.6.8 and 6.1.1.4'
B B 0.0090 0.0039 'International Tables Vol C Tables 4.2.6.8 and 6.1.1.4'
N N 0.0311 0.0180 'International Tables Vol C Tables 4.2.6.8 and 6.1.1.4'
P P 0.2955 0.4335 'International Tables Vol C Tables 4.2.6.8 and 6.1.1.4'
S S 0.3331 0.5567 'International Tables Vol C Tables 4.2.6.8 and 6.1.1.4'

loop_
_geom_angle_atom_site_label_1
_geom_angle_atom_site_label_2
_geom_angle_atom_site_label_3
_geom_angle
N1 P1 C121 111.62(12)
N1 P1 C111 113.40(11)
C121 P1 C111 107.57(12)
N1 P1 C131 109.63(11)
C121 P1 C131 107.32(11)
C111 P1 C131 107.02(11)
C116 C111 C112 119.5(2)
C116 C111 P1 117.81(19)
C112 C111 P1 122.5(2)
C113 C112 C111 119.2(3)
C114 C113 C112 120.7(3)
C113 C114 C115 120.1(2)
C116 C115 C114 119.6(3)
C115 C116 C111 120.8(2)
C126 C121 C122 118.1(3)
C126 C121 P1 120.9(2)
C122 C121 P1 121.0(2)
C123 C122 C121 121.3(3)
C125 C123 C122 119.7(3)
C125 C124 C126 120.8(3)
C123 C125 C124 119.7(3)
C121 C126 C124 120.5(3)
C136 C131 C132 119.6(2)
C136 C131 P1 119.09(18)
C132 C131 P1 121.32(19)
C133 C132 C131 119.9(2)
C132 C133 C134 120.1(2)
C135 C134 C133 120.3(2)
C134 C135 C136 120.1(3)
C135 C136 C131 120.1(2)
P2 N1 P1 137.91(14)
N1 P2 C221 107.82(11)
N1 P2 C211 115.09(11)
C221 P2 C211 106.10(11)
N1 P2 C231 111.49(12)
C221 P2 C231 108.29(12)
C211 P2 C231 107.74(12)
C216 C211 C212 119.4(2)
C216 C211 P2 122.0(2)
C212 C211 P2 118.5(2)
C213 C212 C211 120.2(3)
C214 C213 C212 119.9(3)
C215 C214 C213 120.3(3)
C214 C215 C216 120.3(3)
C211 C216 C215 119.9(3)
C226 C221 C222 119.4(2)
C226 C221 P2 119.46(19)
C222 C221 P2 121.08(19)
C223 C222 C221 119.9(3)
C224 C223 C222 120.2(3)
C225 C224 C223 120.1(3)
C224 C225 C226 120.5(3)
C225 C226 C221 119.9(3)
C236 C231 C232 118.9(3)
C236 C231 P2 120.5(2)
C232 C231 P2 120.6(2)
C233 C232 C231 120.4(3)
C234 C233 C232 120.2(3)
C233 C234 C235 120.1(3)
C234 C235 C236 120.2(3)
C231 C236 C235 120.3(3)
B3 B1 B2 57.03(16)
B3 B1 B5 108.8(2)
B2 B1 B5 140.9(2)
B3 B1 B6 139.5(2)
B2 B1 B6 110.1(2)
B5 B1 B6 54.20(15)
B3 B1 B7 106.65(19)
B2 B1 B7 56.58(16)
B5 B1 B7 103.13(19)
B6 B1 B7 54.38(15)
B3 B1 B4 55.72(15)
B2 B1 B4 106.6(2)
B5 B1 B4 53.90(14)
B6 B1 B4 102.16(19)
B7 B1 B4 124.1(2)
B3 B1 H1 111.9(13)
B2 B1 H1 109.0(14)
B5 B1 H1 110.1(14)
B6 B1 H1 108.6(13)
B7 B1 H1 115.7(13)
B4 B1 H1 120.0(13)
B9 B2 B3 59.37(18)
B9 B2 B8 64.65(19)
B3 B2 B8 109.7(2)
B9 B2 B7 119.0(2)
B3 B2 B7 116.4(2)
B8 B2 B7 61.65(17)
B9 B2 B1 111.0(2)
B3 B2 B1 61.48(17)
B8 B2 B1 108.1(2)
B7 B2 B1 63.47(16)
B9 B2 H2 115.5(16)
B3 B2 H2 120.8(16)
B8 B2 H2 119.6(16)
B7 B2 H2 114.7(16)
B1 B2 H2 123.5(16)
B9 B3 B10 64.99(19)
B9 B3 B2 59.69(18)
B10 B3 B2 110.9(2)
B9 B3 B4 120.3(2)
B10 B3 B4 61.93(17)
B2 B3 B4 118.6(2)
B9 B3 B1 111.3(2)
B10 B3 B1 109.1(2)
B2 B3 B1 61.49(17)
B4 B3 B1 65.04(17)
B9 B3 H3 114.6(15)
B10 B3 H3 123.6(15)
B2 B3 H3 115.3(15)
B4 B3 H3 116.3(15)
B1 B3 H3 120.4(15)
B5 B4 B3 118.9(2)
B5 B4 B10 128.6(2)
B3 B4 B10 58.63(17)
B5 B4 B1 60.61(16)
B3 B4 B1 59.24(16)
B10 B4 B1 102.5(2)
B5 B4 H4 112.2(15)
B3 B4 H4 111.9(15)
B10 B4 H4 115.0(14)
B1 B4 H4 127.9(15)
B5 B4 H410 98.2(13)
B3 B4 H410 104.2(14)
B10 B4 H410 47.0(14)
B1 B4 H410 122.2(13)
H4 B4 H410 110(2)
B6 B5 B4 120.1(2)
B6 B5 B3' 61.34(17)
B4 B5 B3' 124.6(2)
B6 B5 B2' 109.3(2)
B4 B5 B2' 123.4(2)
B3' B5 B2' 59.05(16)
B6 B5 B1 63.27(17)
B4 B5 B1 65.50(17)
B3' B5 B1 117.4(2)
B2' B5 B1 171.1(2)
B6 B5 B11' 112.56(18)
B4 B5 B11' 115.46(18)
B3' B5 B11' 111.71(18)
B2' B5 B11' 62.63(14)
B1 B5 B11' 114.63(17)
B5 B6 B7 118.7(2)
B5 B6 B3' 61.00(17)
B7 B6 B3' 126.5(2)
B5 B6 B4' 108.7(2)
B7 B6 B4' 126.6(2)
B3' B6 B4' 59.28(17)
B5 B6 B1 62.54(16)
B7 B6 B1 63.72(17)
B3' B6 B1 116.4(2)
B4' B6 B1 169.7(2)
B5 B6 S9' 112.80(18)
B7 B6 S9' 115.2(2)
B3' B6 S9' 111.32(19)
B4' B6 S9' 61.49(15)
B1 B6 S9' 115.48(18)
B6 B7 B2 120.8(2)
B6 B7 B8 128.8(2)
B2 B7 B8 58.72(17)
B6 B7 B1 61.89(16)
B2 B7 B1 59.95(16)
B8 B7 B1 103.4(2)
B6 B7 H7 115.0(16)
B2 B7 H7 108.9(16)
B8 B7 H7 111.4(16)
B1 B7 H7 128.6(15)
B6 B7 H78 91.1(17)
B2 B7 H78 106.0(16)
B8 B7 H78 50.4(16)
B1 B7 H78 117.8(16)
H7 B7 H78 113(2)
B2 B8 B7 59.63(17)
B2 B8 B9 57.10(17)
B7 B8 B9 110.6(2)
B2 B8 S11 109.2(2)
B7 B8 S11 122.4(2)
B9 B8 S11 60.90(15)
B2 B8 H78 102.5(15)
B7 B8 H78 45.8(15)
B9 B8 H78 132.8(15)
S11 B8 H78 95.3(15)
B2 B8 H8 121.1(17)
B7 B8 H8 117.6(17)
B9 B8 H8 117.2(16)
S11 B8 H8 115.1(17)
H78 B8 H8 110(2)
B3 B9 B2 60.94(18)
B3 B9 B8 105.9(2)
B2 B9 B8 58.25(18)
B3 B9 B10 58.14(17)
B2 B9 B10 106.5(2)
B8 B9 B10 105.3(2)
B3 B9 S11 109.9(2)
B2 B9 S11 110.8(2)
B8 B9 S11 61.63(15)
B10 B9 S11 60.82(14)
B3 B9 H9 121.7(15)
B2 B9 H9 123.9(16)
B8 B9 H9 125.5(15)
B10 B9 H9 121.0(16)
S11 B9 H9 117.2(16)
B3 B10 B4 59.44(17)
B3 B10 B9 56.86(17)
B4 B10 B9 110.8(2)
B3 B10 S11 109.2(2)
B4 B10 S11 123.42(19)
B9 B10 S11 61.23(15)
B3 B10 H410 99.6(12)
B4 B10 H410 41.5(12)
B9 B10 H410 137.1(12)
S11 B10 H410 103.1(12)
B3 B10 H10 121.1(15)
B4 B10 H10 118.2(15)
B9 B10 H10 115.5(15)
S11 B10 H10 113.9(14)
H410 B10 H10 107(2)
B10 S11 B9 57.95(14)
B10 S11 B8 100.14(14)
B9 S11 B8 57.47(14)
B6' B1' B2' 63.12(18)
B6' B1' B3' 110.8(2)
B2' B1' B3' 59.92(17)
B6' B1' B4' 110.1(2)
B2' B1' B4' 108.9(2)
B3' B1' B4' 59.71(17)
B6' B1' B5' 59.64(19)
B2' B1' B5' 110.8(2)
B3' B1' B5' 110.2(2)
B4' B1' B5' 62.11(19)
B6' B1' H1' 115.9(15)
B2' B1' H1' 118.8(15)
B3' B1' H1' 124.0(15)
B4' B1' H1' 124.3(15)
B5' B1' H1' 119.1(15)
B3' B2' B1' 60.04(17)
B3' B2' B5 59.08(16)
B1' B2' B5 105.9(2)
B3' B2' B6' 107.2(2)
B1' B2' B6' 58.44(18)
B5 B2' B6' 106.9(2)
B3' B2' B11' 111.0(2)
B1' B2' B11' 109.3(2)
B5 B2' B11' 61.74(14)
B6' B2' B11' 61.05(15)
B3' B2' H2' 127.2(15)
B1' B2' H2' 126.0(15)
B5 B2' H2' 123.0(15)
B6' B2' H2' 118.9(15)
B11' B2' H2' 113.0(15)
B4' B3' B2' 109.4(2)
B4' B3' B5 107.3(2)
B2' B3' B5 61.87(16)
B4' B3' B1' 60.24(17)
B2' B3' B1' 60.04(17)
B5 B3' B1' 108.1(2)
B4' B3' B6 60.88(17)
B2' B3' B6 108.6(2)
B5 B3' B6 57.66(16)
B1' B3' B6 108.1(2)
B4' B3' H3' 124.6(15)
B2' B3' H3' 116.5(16)
B5 B3' H3' 120.6(15)
B1' B3' H3' 121.1(15)
B6 B3' H3' 124.8(16)
B3' B4' B1' 60.04(17)
B3' B4' B6 59.84(17)
B1' B4' B6 107.1(2)
B3' B4' B5' 107.9(2)
B1' B4' B5' 58.97(18)
B6 B4' B5' 108.1(2)
B3' B4' S9' 112.96(19)
B1' B4' S9' 110.8(2)
B6 B4' S9' 62.90(14)
B5' B4' S9' 61.43(16)
B3' B4' H4' 125.7(15)
B1' B4' H4' 123.6(15)
B6 B4' H4' 123.4(15)
B5' B4' H4' 118.2(14)
S9' B4' H4' 113.4(15)
B6' B5' B1' 60.06(19)
B6' B5' B10' 62.15(19)
B1' B5' B10' 109.8(2)
B6' B5' B4' 107.9(2)
B1' B5' B4' 58.93(18)
B10' B5' B4' 109.1(2)
B6' B5' S9' 112.9(2)
B1' B5' S9' 110.7(2)
B10' B5' S9' 62.03(16)
B4' B5' S9' 61.32(15)
B6' B5' H5' 121.6(18)
B1' B5' H5' 121.3(18)
B10' B5' H5' 121.1(17)
B4' B5' H5' 120.8(17)
S9' B5' H5' 117.5(18)
B5' B6' B1' 60.30(19)
B5' B6' B10' 59.96(19)
B1' B6' B10' 108.3(2)
B5' B6' B2' 107.5(2)
B1' B6' B2' 58.44(17)
B10' B6' B2' 109.4(2)
B5' B6' B11' 111.0(2)
B1' B6' B11' 110.14(19)
B10' B6' B11' 61.96(15)
B2' B6' B11' 62.11(14)
B5' B6' H6' 123.9(17)
B1' B6' H6' 123.1(17)
B10' B6' H6' 121.4(17)
B2' B6' H6' 120.0(17)
B11' B6' H6' 116.3(16)
B4' S9' B5' 57.25(14)
B4' S9' B10' 101.36(16)
B5' S9' B10' 56.16(15)
B4' S9' B6 55.61(13)
B5' S9' B6 99.43(15)
B10' S9' B6 101.39(15)
B4' S9' H91' 117(3)
B5' S9' H91' 93(3)
B10' S9' H91' 40(3)
B6 S9' H91' 82(3)
B4' S9' H9' 117(3)
B5' S9' H9' 120(4)
B10' S9' H9' 130(4)
B6 S9' H9' 127(4)
H91' S9' H9' 126(5)
B5' B10' B6' 57.89(18)
B5' B10' S9' 61.81(15)
B6' B10' S9' 109.3(2)
B5' B10' B11' 108.9(2)
B6' B10' B11' 61.47(15)
S9' B10' B11' 112.09(16)
B5' B10' H91' 98(3)
B6' B10' H91' 125(3)
S9' B10' H91' 40(3)
B11' B10' H91' 87(3)
B5' B10' H10' 125.0(16)
B6' B10' H10' 121.4(17)
S9' B10' H10' 121.7(17)
B11' B10' H10' 116.1(16)
H91' B10' H10' 113(4)
B5' B10' H101 130(2)
B6' B10' H101 104(2)
S9' B10' H101 88(2)
B11' B10' H101 44(2)
H91' B10' H101 51(3)
H10' B10' H101 104(3)
B6' B11' B5 99.03(13)
B6' B11' B10' 56.57(15)
B5 B11' B10' 100.69(13)
B6' B11' B2' 56.84(14)
B5 B11' B2' 55.63(12)
B10' B11' B2' 101.11(14)
B6' B11' H101 105(2)
B5 B11' H101 82(2)
B10' B11' H101 50(2)
B2' B11' H101 124(2)
B6' B11' H11' 116(4)
B5 B11' H11' 133(3)
B10' B11' H11' 125(3)
B2' B11' H11' 119(4)
H101 B11' H11' 117(4)

loop_
_geom_bond_atom_site_label_1
_geom_bond_atom_site_label_2
_geom_bond_distance
P1 N1 1.586(2)
P1 C121 1.791(3)
P1 C111 1.798(2)
P1 C131 1.802(2)
C111 C116 1.391(4)
C111 C112 1.398(4)
C112 C113 1.387(4)
C113 C114 1.383(4)
C114 C115 1.385(4)
C115 C116 1.378(4)
C121 C126 1.365(4)
C121 C122 1.387(4)
C122 C123 1.376(4)
C123 C125 1.358(5)
C124 C125 1.367(6)
C124 C126 1.377(6)
C131 C136 1.390(4)
C131 C132 1.403(3)
C132 C133 1.385(4)
C133 C134 1.387(4)
C134 C135 1.381(4)
C135 C136 1.389(4)
N1 P2 1.582(2)
P2 C221 1.800(2)
P2 C211 1.802(3)
P2 C231 1.803(3)
C211 C216 1.390(4)
C211 C212 1.398(4)
C212 C213 1.391(4)
C213 C214 1.382(4)
C214 C215 1.381(4)
C215 C216 1.394(4)
C221 C226 1.390(4)
C221 C222 1.398(4)
C222 C223 1.386(4)
C223 C224 1.381(4)
C224 C225 1.374(4)
C225 C226 1.388(4)
C231 C236 1.390(4)
C231 C232 1.399(4)
C232 C233 1.385(4)
C233 C234 1.378(4)
C234 C235 1.381(4)
C235 C236 1.392(4)
B1 B3 1.851(4)
B1 B2 1.851(4)
B1 B5 1.870(4)
B1 B6 1.882(4)
B1 B7 1.913(4)
B1 B4 1.953(4)
B1 H1 1.15(3)
B2 B9 1.745(4)
B2 B3 1.767(5)
B2 B8 1.768(4)
B2 B7 1.785(4)
B2 H2 1.16(3)
B3 B9 1.740(4)
B3 B10 1.765(4)
B3 B4 1.780(4)
B3 H3 1.13(3)
B4 B5 1.734(4)
B4 B10 1.824(4)
B4 H4 1.13(3)
B4 H410 1.21(3)
B5 B6 1.709(4)
B5 B3' 1.769(4)
B5 B2' 1.819(4)
B5 B11' 1.941(3)
B6 B7 1.734(4)
B6 B3' 1.775(4)
B6 B4' 1.793(4)
B6 S9' 1.935(3)
B7 B8 1.820(4)
B7 H7 1.10(3)
B7 H78 1.31(4)
B8 B9 1.879(5)
B8 S11 1.961(4)
B8 H78 1.41(4)
B8 H8 1.11(3)
B9 B10 1.883(5)
B9 S11 1.947(4)
B9 H9 1.07(3)
B10 S11 1.939(3)
B10 H410 1.33(3)
B10 H10 1.12(3)
B1' B6' 1.770(5)
B1' B2' 1.771(4)
B1' B3' 1.771(4)
B1' B4' 1.774(4)
B1' B5' 1.775(5)
B1' H1' 1.16(3)
B2' B3' 1.769(4)
B2' B6' 1.853(4)
B2' B11' 1.957(3)
B2' H2' 1.10(3)
B3' B4' 1.765(4)
B3' H3' 1.13(3)
B4' B5' 1.831(4)
B4' S9' 1.910(4)
B4' H4' 1.11(3)
B5' B6' 1.763(5)
B5' B10' 1.802(5)
B5' S9' 1.912(4)
B5' H5' 1.12(3)
B6' B10' 1.840(5)
B6' B11' 1.937(3)
B6' H6' 1.06(3)
S9' B10' 1.916(4)
S9' H91' 1.24(7)
S9' H9' 0.83(7)
B10' B11' 1.946(3)
B10' H91' 1.25(7)
B10' H10' 1.07(3)
B10' H101 1.48(6)
B11' H101 1.35(6)
B11' H11' 1.28(8)
